data_4335414
loop_
_publ_author_name
'Christian Hering'
'Julia Rothe'
'Axel Schulz'
'Alexander Villinger'

_publ_contact_author_address
;
Universit\"at Rostock
Institut f\"ur Chemie
Abteilung f\"ur Anorganische Chemie
Albert-Einstein-Strasse 3a 
18059 Rostock
Bundesrepublik Deutschland
;
_publ_contact_author_email
;
axel.schulz@uni-rostock.de'
;
_publ_contact_author_fax '+49 (0)381/498-6382'
_publ_contact_author_name 'Axel Schulz'
_publ_contact_author_phone '+49 (0)381/498-6400'
_publ_section_title
;
 Structure and Bonding of Novel Acyclic Bisaminoarsenium Cations
;
_journal_name_full 'Inorganic Chemistry'
_journal_page_first 7781
_journal_page_last 7790
_journal_paper_doi 10.1021/ic4010104
_journal_volume 52
_journal_year 2013
_chemical_formula_moiety 'C18 H54 As2 N4 Si6'
_chemical_formula_sum 'C18 H54 As2 N4 Si6'
_chemical_formula_weight 645.03
_chemical_name_systematic
;
 1,3-(N,N-bis(trimethylsiyl)amino)diarsa-2,4-(N-trimethylsilyl)diazan
;
_space_group_IT_number 14
_symmetry_cell_setting monoclinic
_symmetry_Int_Tables_number 14
_symmetry_space_group_name_Hall '-P 2ybc'
_symmetry_space_group_name_H-M 'P 1 21/c 1'
_atom_sites_solution_hydrogens geom
_atom_sites_solution_primary direct
_atom_sites_solution_secondary difmap
_audit_author_name 'Hering, C.; Villinger, A.'
_audit_creation_method SHELXL-97
_cell_angle_alpha 90.00
_cell_angle_beta 102.815(4)
_cell_angle_gamma 90.00
_cell_formula_units_Z 2
_cell_length_a 11.2006(7)
_cell_length_b 14.5847(9)
_cell_length_c 10.7164(6)
_cell_measurement_reflns_used 3247
_cell_measurement_temperature 173(2)
_cell_measurement_theta_max 47.365
_cell_measurement_theta_min 4.795
_cell_volume 1707.00(18)
_computing_cell_refinement 'Bruker Apex V7.51A'
_computing_data_collection 'Bruker Apex V7.51A'
_computing_data_reduction 'Bruker SAINT'
_computing_molecular_graphics 'ORTEP-3v2.01 (Farrugia, 1997)'
_computing_publication_material SHELXL-97
_computing_structure_refinement 'SHELXL-97 (Sheldrick, 1997)'
_computing_structure_solution 'SHELXS-97 (Sheldrick, 1997)'
_diffrn_ambient_temperature 173(2)
_diffrn_measured_fraction_theta_full 1.000
_diffrn_measured_fraction_theta_max 1.000
_diffrn_measurement_device_type 'Bruker Apex Kappa II-CCD-diffractometer'
_diffrn_measurement_method 'phi and omega scans'
_diffrn_radiation_monochromator graphite
_diffrn_radiation_source 'sealed tube'
_diffrn_radiation_type MoK\a
_diffrn_radiation_wavelength 0.71073
_diffrn_reflns_av_R_equivalents 0.0691
_diffrn_reflns_av_sigmaI/netI 0.0722
_diffrn_reflns_limit_h_max 14
_diffrn_reflns_limit_h_min -15
_diffrn_reflns_limit_k_max 19
_diffrn_reflns_limit_k_min -19
_diffrn_reflns_limit_l_max 14
_diffrn_reflns_limit_l_min -14
_diffrn_reflns_number 22932
_diffrn_reflns_theta_full 29.00
_diffrn_reflns_theta_max 29.00
_diffrn_reflns_theta_min 1.86
_exptl_absorpt_coefficient_mu 2.182
_exptl_absorpt_correction_T_max 0.9178
_exptl_absorpt_correction_T_min 0.7499
_exptl_absorpt_correction_type multi-scan
_exptl_absorpt_process_details '(SADABS; Sheldrick, 2004)'
_exptl_crystal_density_diffrn 1.255
_exptl_crystal_F_000 680
_exptl_crystal_size_max 0.14
_exptl_crystal_size_mid 0.05
_exptl_crystal_size_min 0.04
_refine_diff_density_max 0.449
_refine_diff_density_min -0.386
_refine_diff_density_rms 0.094
_refine_ls_extinction_method none
_refine_ls_goodness_of_fit_ref 1.017
_refine_ls_hydrogen_treatment constr
_refine_ls_matrix_type full
_refine_ls_number_parameters 145
_refine_ls_number_reflns 4545
_refine_ls_number_restraints 0
_refine_ls_restrained_S_all 1.017
_refine_ls_R_factor_all 0.0809
_refine_ls_R_factor_gt 0.0403
_refine_ls_shift/su_max 0.001
_refine_ls_shift/su_mean 0.000
_refine_ls_structure_factor_coef Fsqd
_refine_ls_weighting_details 'calc w=1/[\s^2^(Fo^2^)+(0.0319P)^2^+0.2517P] where P=(Fo^2^+2Fc^2^)/3'
_refine_ls_weighting_scheme calc
_refine_ls_wR_factor_gt 0.0749
_refine_ls_wR_factor_ref 0.0874
_reflns_number_gt 3047
_reflns_number_total 4545
_reflns_threshold_expression >2\s(I)
_cod_data_source_file ic4010104_si_001_5.cif
_cod_data_source_block ch89_[n(sime3)as(n(sime3)2)]2
_cod_original_sg_symbol_H-M 'P 21/c'
_cod_database_code 4335414

loop_
_symmetry_equiv_pos_as_xyz
'x, y, z'
'-x, y+1/2, -z+1/2'
'-x, -y, -z'
'x, -y-1/2, z-1/2'

loop_
_atom_site_label
_atom_site_type_symbol
_atom_site_fract_x
_atom_site_fract_y
_atom_site_fract_z
_atom_site_U_iso_or_equiv
_atom_site_adp_type
_atom_site_occupancy
_atom_site_symmetry_multiplicity
_atom_site_calc_flag
_atom_site_refinement_flags
As1 As 0.08588(3) 0.05937(2) 0.07617(3) 0.02403(9) Uani 1 1 d .
N1 N 0.0446(2) 0.01611(16) -0.09179(19) 0.0250(5) Uani 1 1 d .
N2 N 0.2316(2) -0.00027(16) 0.15649(19) 0.0255(5) Uani 1 1 d .
Si1 Si 0.10894(8) 0.03653(6) -0.22116(7) 0.0306(2) Uani 1 1 d .
Si2 Si 0.27431(8) -0.11506(6) 0.14515(8) 0.0303(2) Uani 1 1 d .
Si3 Si 0.32671(8) 0.07870(6) 0.25666(8) 0.0333(2) Uani 1 1 d .
C1 C 0.1400(4) -0.0747(2) -0.2926(3) 0.0537(10) Uani 1 1 d .
H7A H 0.1974 -0.1107 -0.2288 0.081 Uiso 1 1 calc R
H7B H 0.1758 -0.0633 -0.3668 0.081 Uiso 1 1 calc R
H7C H 0.0632 -0.1088 -0.3199 0.081 Uiso 1 1 calc R
C2 C 0.0073(3) 0.1063(3) -0.3456(3) 0.0585(11) Uani 1 1 d .
H9A H -0.0722 0.0757 -0.3723 0.088 Uiso 1 1 calc R
H9B H 0.0446 0.1132 -0.4195 0.088 Uiso 1 1 calc R
H9C H -0.0044 0.1669 -0.3106 0.088 Uiso 1 1 calc R
C3 C 0.2538(3) 0.0996(2) -0.1627(3) 0.0444(9) Uani 1 1 d .
H8A H 0.2362 0.1589 -0.1278 0.067 Uiso 1 1 calc R
H8B H 0.2943 0.1095 -0.2338 0.067 Uiso 1 1 calc R
H8C H 0.3075 0.0637 -0.0956 0.067 Uiso 1 1 calc R
C4 C 0.1501(3) -0.1912(2) 0.0595(3) 0.0376(8) Uani 1 1 d .
H4A H 0.0803 -0.1878 0.1005 0.056 Uiso 1 1 calc R
H4B H 0.1801 -0.2545 0.0626 0.056 Uiso 1 1 calc R
H4C H 0.1244 -0.1715 -0.0299 0.056 Uiso 1 1 calc R
C5 C 0.3275(3) -0.1660(2) 0.3089(3) 0.0489(9) Uani 1 1 d .
H5A H 0.3978 -0.1311 0.3565 0.073 Uiso 1 1 calc R
H5B H 0.3517 -0.2299 0.3011 0.073 Uiso 1 1 calc R
H5C H 0.2609 -0.1635 0.3546 0.073 Uiso 1 1 calc R
C6 C 0.3990(3) -0.1242(2) 0.0559(3) 0.0446(9) Uani 1 1 d .
H6A H 0.3689 -0.1024 -0.0319 0.067 Uiso 1 1 calc R
H6B H 0.4247 -0.1883 0.0545 0.067 Uiso 1 1 calc R
H6C H 0.4688 -0.0866 0.0984 0.067 Uiso 1 1 calc R
C7 C 0.2672(4) 0.1004(3) 0.4024(3) 0.0588(11) Uani 1 1 d .
H3A H 0.1843 0.1258 0.3777 0.088 Uiso 1 1 calc R
H3B H 0.3208 0.1442 0.4576 0.088 Uiso 1 1 calc R
H3C H 0.2651 0.0427 0.4487 0.088 Uiso 1 1 calc R
C8 C 0.4890(3) 0.0394(3) 0.3071(4) 0.0570(11) Uani 1 1 d .
H2A H 0.4921 -0.0185 0.3541 0.085 Uiso 1 1 calc R
H2B H 0.5373 0.0859 0.3624 0.085 Uiso 1 1 calc R
H2C H 0.5230 0.0303 0.2312 0.085 Uiso 1 1 calc R
C9 C 0.3379(3) 0.1897(2) 0.1743(3) 0.0497(9) Uani 1 1 d .
H1A H 0.3695 0.1788 0.0973 0.074 Uiso 1 1 calc R
H1B H 0.3934 0.2309 0.2321 0.074 Uiso 1 1 calc R
H1C H 0.2566 0.2178 0.1501 0.074 Uiso 1 1 calc R

loop_
_atom_site_aniso_label
_atom_site_aniso_U_11
_atom_site_aniso_U_22
_atom_site_aniso_U_33
_atom_site_aniso_U_23
_atom_site_aniso_U_13
_atom_site_aniso_U_12
As1 0.02256(16) 0.02604(16) 0.02202(14) -0.00060(13) 0.00177(11) -0.00004(14)
N1 0.0232(13) 0.0325(13) 0.0195(10) 0.0001(10) 0.0048(9) -0.0012(11)
N2 0.0243(13) 0.0270(13) 0.0223(11) -0.0006(10) -0.0008(10) -0.0002(11)
Si1 0.0290(5) 0.0412(5) 0.0220(4) 0.0034(4) 0.0067(3) 0.0002(4)
Si2 0.0276(5) 0.0301(5) 0.0307(4) 0.0021(4) 0.0011(4) 0.0034(4)
Si3 0.0277(5) 0.0397(5) 0.0292(4) -0.0062(4) -0.0006(4) -0.0020(4)
C1 0.064(3) 0.062(3) 0.0401(18) -0.0100(17) 0.0224(18) -0.002(2)
C2 0.047(2) 0.094(3) 0.0352(18) 0.026(2) 0.0103(17) 0.011(2)
C3 0.040(2) 0.053(2) 0.0435(19) 0.0073(17) 0.0169(16) -0.0079(18)
C4 0.0333(18) 0.0249(16) 0.0510(19) -0.0007(15) 0.0015(15) 0.0040(14)
C5 0.046(2) 0.048(2) 0.0473(19) 0.0131(17) -0.0010(17) 0.0092(18)
C6 0.0340(19) 0.050(2) 0.050(2) -0.0102(17) 0.0096(16) 0.0018(17)
C7 0.058(3) 0.078(3) 0.0401(19) -0.024(2) 0.0103(18) -0.014(2)
C8 0.032(2) 0.060(3) 0.069(2) -0.013(2) -0.0102(18) -0.0017(18)
C9 0.050(2) 0.038(2) 0.054(2) -0.0090(17) -0.0027(17) -0.0117(17)

loop_
_atom_type_symbol
_atom_type_description
_atom_type_scat_dispersion_real
_atom_type_scat_dispersion_imag
_atom_type_scat_source
C C 0.0033 0.0016 'International Tables Vol C Tables 4.2.6.8 and 6.1.1.4'
H H 0.0000 0.0000 'International Tables Vol C Tables 4.2.6.8 and 6.1.1.4'
N N 0.0061 0.0033 'International Tables Vol C Tables 4.2.6.8 and 6.1.1.4'
Si Si 0.0817 0.0704 'International Tables Vol C Tables 4.2.6.8 and 6.1.1.4'
As As 0.0499 2.0058 'International Tables Vol C Tables 4.2.6.8 and 6.1.1.4'

loop_
_geom_angle_atom_site_label_1
_geom_angle_atom_site_label_2
_geom_angle_atom_site_label_3
_geom_angle
_geom_angle_site_symmetry_1
_geom_angle_site_symmetry_3
N1 As1 N1 81.69(10) . 3
N1 As1 N2 106.82(10) . .
N1 As1 N2 107.65(10) 3 .
N1 As1 As1 40.85(7) . 3
N1 As1 As1 40.84(6) 3 3
N2 As1 As1 113.06(7) . 3
Si1 N1 As1 131.19(14) . .
Si1 N1 As1 130.48(13) . 3
As1 N1 As1 98.31(10) . 3
Si2 N2 Si3 121.92(13) . .
Si2 N2 As1 129.24(12) . .
Si3 N2 As1 108.82(12) . .
N1 Si1 C3 107.78(13) . .
N1 Si1 C2 111.92(14) . .
C3 Si1 C2 108.88(17) . .
N1 Si1 C1 109.28(14) . .
C3 Si1 C1 110.07(17) . .
C2 Si1 C1 108.91(17) . .
N2 Si2 C4 114.80(12) . .
N2 Si2 C6 110.54(14) . .
C4 Si2 C6 105.55(15) . .
N2 Si2 C5 110.36(13) . .
C4 Si2 C5 105.89(15) . .
C6 Si2 C5 109.43(15) . .
N2 Si3 C7 110.03(14) . .
N2 Si3 C9 112.00(12) . .
C7 Si3 C9 108.97(18) . .
N2 Si3 C8 113.20(14) . .
C7 Si3 C8 108.48(18) . .
C9 Si3 C8 103.91(17) . .
Si1 C1 H7A 109.5 . .
Si1 C1 H7B 109.5 . .
H7A C1 H7B 109.5 . .
Si1 C1 H7C 109.5 . .
H7A C1 H7C 109.5 . .
H7B C1 H7C 109.5 . .
Si1 C2 H9A 109.5 . .
Si1 C2 H9B 109.5 . .
H9A C2 H9B 109.5 . .
Si1 C2 H9C 109.5 . .
H9A C2 H9C 109.5 . .
H9B C2 H9C 109.5 . .
Si1 C3 H8A 109.5 . .
Si1 C3 H8B 109.5 . .
H8A C3 H8B 109.5 . .
Si1 C3 H8C 109.5 . .
H8A C3 H8C 109.5 . .
H8B C3 H8C 109.5 . .
Si2 C4 H4A 109.5 . .
Si2 C4 H4B 109.5 . .
H4A C4 H4B 109.5 . .
Si2 C4 H4C 109.5 . .
H4A C4 H4C 109.5 . .
H4B C4 H4C 109.5 . .
Si2 C5 H5A 109.5 . .
Si2 C5 H5B 109.5 . .
H5A C5 H5B 109.5 . .
Si2 C5 H5C 109.5 . .
H5A C5 H5C 109.5 . .
H5B C5 H5C 109.5 . .
Si2 C6 H6A 109.5 . .
Si2 C6 H6B 109.5 . .
H6A C6 H6B 109.5 . .
Si2 C6 H6C 109.5 . .
H6A C6 H6C 109.5 . .
H6B C6 H6C 109.5 . .
Si3 C7 H3A 109.5 . .
Si3 C7 H3B 109.5 . .
H3A C7 H3B 109.5 . .
Si3 C7 H3C 109.5 . .
H3A C7 H3C 109.5 . .
H3B C7 H3C 109.5 . .
Si3 C8 H2A 109.5 . .
Si3 C8 H2B 109.5 . .
H2A C8 H2B 109.5 . .
Si3 C8 H2C 109.5 . .
H2A C8 H2C 109.5 . .
H2B C8 H2C 109.5 . .
Si3 C9 H1A 109.5 . .
Si3 C9 H1B 109.5 . .
H1A C9 H1B 109.5 . .
Si3 C9 H1C 109.5 . .
H1A C9 H1C 109.5 . .
H1B C9 H1C 109.5 . .

loop_
_geom_bond_atom_site_label_1
_geom_bond_atom_site_label_2
_geom_bond_distance
_geom_bond_site_symmetry_2
As1 N1 1.866(2) .
As1 N1 1.866(2) 3
As1 N2 1.881(2) .
As1 As1 2.8235(6) 3
N1 Si1 1.725(2) .
N1 As1 1.866(2) 3
N2 Si2 1.753(2) .
N2 Si3 1.763(2) .
Si1 C3 1.849(3) .
Si1 C2 1.854(3) .
Si1 C1 1.860(3) .
Si2 C4 1.856(3) .
Si2 C6 1.863(3) .
Si2 C5 1.877(3) .
Si3 C7 1.856(3) .
Si3 C9 1.861(3) .
Si3 C8 1.868(3) .
C1 H7A 0.9800 .
C1 H7B 0.9800 .
C1 H7C 0.9800 .
C2 H9A 0.9800 .
C2 H9B 0.9800 .
C2 H9C 0.9800 .
C3 H8A 0.9800 .
C3 H8B 0.9800 .
C3 H8C 0.9800 .
C4 H4A 0.9800 .
C4 H4B 0.9800 .
C4 H4C 0.9800 .
C5 H5A 0.9800 .
C5 H5B 0.9800 .
C5 H5C 0.9800 .
C6 H6A 0.9800 .
C6 H6B 0.9800 .
C6 H6C 0.9800 .
C7 H3A 0.9800 .
C7 H3B 0.9800 .
C7 H3C 0.9800 .
C8 H2A 0.9800 .
C8 H2B 0.9800 .
C8 H2C 0.9800 .
C9 H1A 0.9800 .
C9 H1B 0.9800 .
C9 H1C 0.9800 .

loop_
_geom_torsion_atom_site_label_1
_geom_torsion_atom_site_label_2
_geom_torsion_atom_site_label_3
_geom_torsion_atom_site_label_4
_geom_torsion
_geom_torsion_site_symmetry_1
_geom_torsion_site_symmetry_4
N1 As1 N1 Si1 -178.4(2) 3 .
N2 As1 N1 Si1 -72.40(19) . .
As1 As1 N1 Si1 -178.4(2) 3 .
N1 As1 N1 As1 0.0 3 3
N2 As1 N1 As1 106.02(11) . 3
N1 As1 N2 Si2 -40.97(19) . .
N1 As1 N2 Si2 45.46(18) 3 .
As1 As1 N2 Si2 2.13(18) 3 .
N1 As1 N2 Si3 140.79(12) . .
N1 As1 N2 Si3 -132.78(12) 3 .
As1 As1 N2 Si3 -176.11(8) 3 .
As1 N1 Si1 C3 9.3(2) . .
As1 N1 Si1 C3 -168.67(18) 3 .
As1 N1 Si1 C2 -110.4(2) . .
As1 N1 Si1 C2 71.6(2) 3 .
As1 N1 Si1 C1 128.9(2) . .
As1 N1 Si1 C1 -49.1(2) 3 .
Si3 N2 Si2 C4 168.87(16) . .
As1 N2 Si2 C4 -9.2(2) . .
Si3 N2 Si2 C6 -71.89(18) . .
As1 N2 Si2 C6 110.07(18) . .
Si3 N2 Si2 C5 49.3(2) . .
As1 N2 Si2 C5 -128.72(18) . .
Si2 N2 Si3 C7 -104.1(2) . .
As1 N2 Si3 C7 74.26(18) . .
Si2 N2 Si3 C9 134.50(17) . .
As1 N2 Si3 C9 -47.11(18) . .
Si2 N2 Si3 C8 17.4(2) . .
As1 N2 Si3 C8 -164.19(16) . .
